data_7035965
loop_
_publ_author_name
'Tahara, Keishiro'
'Akehi, Shogo'
'Akita, Tetsuhiro'
'Katao, Shohei'
'Kikuchi, Jun-Ichi'
'Tokunaga, Ken'

_publ_section_title
;
 Tuning of intramolecular charge transfer properties and charge
 distributions in ferrocene-appended catechol derivatives by chemical
 substitution.
;
_journal_issue 33
_journal_name_full 'Dalton transactions (Cambridge, England : 2003)'
_journal_page_first 14635
_journal_page_last 14645
_journal_paper_doi 10.1039/c5dt01998b
_journal_volume 44
_journal_year 2015
_chemical_formula_moiety 'C18 H18 Fe O2 +, I3 -'
_chemical_formula_sum 'C18 H18 Fe I3 O2'
_chemical_formula_weight 702.90
_space_group_IT_number 2
_symmetry_cell_setting triclinic
_symmetry_Int_Tables_number 2
_symmetry_space_group_name_Hall '-P 1'
_symmetry_space_group_name_H-M 'P -1'
_atom_sites_solution_hydrogens geom
_atom_sites_solution_primary direct
_atom_sites_solution_secondary difmap
_audit_update_record
;
2014-02-20 deposited with the CCDC.
2015-07-27 downloaded from the CCDC.
;
_cell_angle_alpha 84.8912(7)
_cell_angle_beta 79.7892(7)
_cell_angle_gamma 88.3020(7)
_cell_formula_units_Z 2
_cell_length_a 9.87557(18)
_cell_length_b 10.32460(19)
_cell_length_c 10.3781(2)
_cell_measurement_reflns_used 16123
_cell_measurement_temperature 123
_cell_measurement_theta_max 27.48
_cell_measurement_theta_min 3.14
_cell_volume 1037.17(3)
_computing_cell_refinement 'RAPID AUTO'
_computing_data_collection 'RAPID AUTO (Rigaku, ????)'
_computing_data_reduction 'RAPID AUTO'
_computing_molecular_graphics 'CrystalStructure 4.0'
_computing_publication_material 'CrystalStructure 4.0 (Rigaku, 2010)'
_computing_structure_refinement 'SHELXL97 (Sheldrick, 2008)'
_computing_structure_solution 'DIRDIF99-PATTY (Gould, et al., 1999)'
_diffrn_ambient_temperature 123
_diffrn_detector_area_resol_mean 10.000
_diffrn_measured_fraction_theta_full 0.998
_diffrn_measured_fraction_theta_max 0.998
_diffrn_measurement_device_type 'Rigaku R-AXIS RAPID'
_diffrn_measurement_method \w
_diffrn_radiation_type 'Mo K\a'
_diffrn_radiation_wavelength 0.71075
_diffrn_reflns_av_R_equivalents 0.0294
_diffrn_reflns_limit_h_max 12
_diffrn_reflns_limit_h_min -12
_diffrn_reflns_limit_k_max 13
_diffrn_reflns_limit_k_min -13
_diffrn_reflns_limit_l_max 13
_diffrn_reflns_limit_l_min -13
_diffrn_reflns_number 17964
_diffrn_reflns_theta_full 27.49
_diffrn_reflns_theta_max 27.49
_diffrn_standards_number 0
_exptl_absorpt_coefficient_mu 5.201
_exptl_absorpt_correction_T_max 0.901
_exptl_absorpt_correction_T_min 0.689
_exptl_absorpt_correction_type multi-scan
_exptl_absorpt_process_details 'ABSCOR (Rigaku, 1995)'
_exptl_crystal_colour brown
_exptl_crystal_density_diffrn 2.251
_exptl_crystal_density_method 'not measured'
_exptl_crystal_description block
_exptl_crystal_F_000 654.00
_exptl_crystal_size_max 0.100
_exptl_crystal_size_mid 0.070
_exptl_crystal_size_min 0.020
_refine_diff_density_max 4.490
_refine_diff_density_min -0.920
_refine_ls_extinction_method none
_refine_ls_goodness_of_fit_ref 1.128
_refine_ls_hydrogen_treatment constr
_refine_ls_number_parameters 219
_refine_ls_number_reflns 4751
_refine_ls_number_restraints 0
_refine_ls_R_factor_gt 0.0436
_refine_ls_shift/su_max 0.000
_refine_ls_structure_factor_coef Fsqd
_refine_ls_weighting_details 'w = 1/[\s^2^(Fo^2^)+(0.0750P)^2^+1.0935P] where P=(Fo^2^+2Fc^2^)/3'
_refine_ls_weighting_scheme calc
_refine_ls_wR_factor_ref 0.1116
_reflns_number_gt 4439
_reflns_number_total 4751
_reflns_threshold_expression F^2^>2.0\s(F^2^)
_cod_data_source_file c5dt01998b2.cif
_cod_data_source_block FcV_I3_rod_CHCl3
_cod_depositor_comments 'Adding full bibliography for 7035963--7035965.cif.'
_cod_original_cell_volume 1037.16(4)
_cod_database_code 7035965

loop_
_symmetry_equiv_pos_site_id
_symmetry_equiv_pos_as_xyz
1 +X,+Y,+Z
2 -X,-Y,-Z

loop_
_atom_site_label
_atom_site_type_symbol
_atom_site_fract_x
_atom_site_fract_y
_atom_site_fract_z
_atom_site_U_iso_or_equiv
_atom_site_adp_type
_atom_site_occupancy
_atom_site_symmetry_multiplicity
_atom_site_calc_flag
_atom_site_refinement_flags
I1 I 0.07113(3) 0.41137(3) 0.17609(3) 0.03988(11) Uani 1.0 2 d .
I2 I 0.05962(2) 0.69013(2) 0.20034(2) 0.02580(10) Uani 1.0 2 d .
I3 I 0.05177(2) 0.97287(2) 0.21996(2) 0.02927(10) Uani 1.0 2 d .
Fe1 Fe 0.43314(4) 0.30731(4) -0.18117(4) 0.01670(12) Uani 1.0 2 d .
O1 O 0.3818(3) 0.1994(3) 0.4539(3) 0.0298(6) Uani 1.0 2 d .
O2 O 0.6409(3) 0.2072(3) 0.4566(3) 0.0283(6) Uani 1.0 2 d .
C1 C 0.2375(4) 0.1890(6) 0.4583(4) 0.0451(11) Uani 1.0 2 d .
C2 C 0.4646(4) 0.1945(3) 0.3344(3) 0.0205(6) Uani 1.0 2 d .
C3 C 0.4185(3) 0.1865(3) 0.2169(3) 0.0184(6) Uani 1.0 2 d .
C4 C 0.5146(3) 0.1798(3) 0.0990(3) 0.0163(6) Uani 1.0 2 d .
C5 C 0.4649(3) 0.1629(3) -0.0240(3) 0.0155(6) Uani 1.0 2 d .
C6 C 0.5496(4) 0.1406(3) -0.1478(3) 0.0188(6) Uani 1.0 2 d .
C7 C 0.4621(4) 0.1237(3) -0.2407(3) 0.0201(6) Uani 1.0 2 d .
C8 C 0.3238(4) 0.1395(3) -0.1769(3) 0.0217(6) Uani 1.0 2 d .
C9 C 0.3253(4) 0.1663(3) -0.0446(3) 0.0191(6) Uani 1.0 2 d .
C10 C 0.5124(6) 0.4950(4) -0.1783(5) 0.0484(12) Uani 1.0 2 d .
C11 C 0.5625(5) 0.4512(4) -0.2943(5) 0.0460(11) Uani 1.0 2 d .
C12 C 0.4571(6) 0.4237(4) -0.3548(4) 0.0417(10) Uani 1.0 2 d .
C13 C 0.3311(5) 0.4507(4) -0.2766(7) 0.0588(17) Uani 1.0 2 d .
C14 C 0.3698(8) 0.4978(4) -0.1560(6) 0.069(2) Uani 1.0 2 d .
C15 C 0.7848(4) 0.2122(5) 0.4630(4) 0.0353(9) Uani 1.0 2 d .
C16 C 0.6069(4) 0.1972(3) 0.3366(3) 0.0207(6) Uani 1.0 2 d .
C17 C 0.7015(4) 0.1907(3) 0.2202(3) 0.0203(6) Uani 1.0 2 d .
C18 C 0.6537(4) 0.1810(3) 0.1020(3) 0.0197(6) Uani 1.0 2 d .
H1A H 0.2181 0.1054 0.4279 0.0541 Uiso 1.0 2 calc R
H1B H 0.2058 0.2601 0.4014 0.0541 Uiso 1.0 2 calc R
H1C H 0.1892 0.1943 0.5488 0.0541 Uiso 1.0 2 calc R
H3 H 0.3227 0.1854 0.2155 0.0220 Uiso 1.0 2 calc R
H15A H 0.8243 0.2907 0.4118 0.0424 Uiso 1.0 2 calc R
H15B H 0.8321 0.1351 0.4269 0.0424 Uiso 1.0 2 calc R
H15C H 0.7960 0.2141 0.5548 0.0424 Uiso 1.0 2 calc R
H17 H 0.7974 0.1929 0.2210 0.0243 Uiso 1.0 2 calc R
H18 H 0.7180 0.1752 0.0229 0.0236 Uiso 1.0 2 calc R
H6 H 0.6473 0.1376 -0.1650 0.0226 Uiso 1.0 2 calc R
H7 H 0.4913 0.1052 -0.3295 0.0242 Uiso 1.0 2 calc R
H8 H 0.2442 0.1334 -0.2155 0.0260 Uiso 1.0 2 calc R
H9 H 0.2467 0.1834 0.0192 0.0229 Uiso 1.0 2 calc R
H10 H 0.5671 0.5209 -0.1187 0.0581 Uiso 1.0 2 calc R
H11 H 0.6574 0.4408 -0.3293 0.0552 Uiso 1.0 2 calc R
H12 H 0.4676 0.3907 -0.4387 0.0500 Uiso 1.0 2 calc R
H13 H 0.2414 0.4413 -0.2955 0.0706 Uiso 1.0 2 calc R
H14 H 0.3097 0.5239 -0.0804 0.0828 Uiso 1.0 2 calc R

loop_
_atom_site_aniso_label
_atom_site_aniso_U_11
_atom_site_aniso_U_22
_atom_site_aniso_U_33
_atom_site_aniso_U_12
_atom_site_aniso_U_13
_atom_site_aniso_U_23
I1 0.03596(18) 0.03061(17) 0.04836(19) 0.00362(12) 0.00474(13) -0.00331(12)
I2 0.01712(15) 0.03250(17) 0.02667(16) -0.00210(10) -0.00076(10) -0.00198(11)
I3 0.01885(15) 0.02998(16) 0.03872(17) -0.00231(10) -0.00302(10) -0.00488(11)
Fe1 0.0224(3) 0.0121(3) 0.0152(2) -0.00076(17) -0.00294(16) 0.00039(15)
O1 0.0239(12) 0.0496(16) 0.0153(11) -0.0059(11) 0.0007(9) -0.0064(10)
O2 0.0257(12) 0.0422(15) 0.0178(11) -0.0015(10) -0.0049(9) -0.0051(10)
C1 0.0253(19) 0.088(4) 0.0214(17) -0.013(2) 0.0033(14) -0.011(2)
C2 0.0208(15) 0.0225(15) 0.0175(14) -0.0030(12) 0.0003(11) -0.0035(12)
C3 0.0175(14) 0.0201(14) 0.0169(14) -0.0022(11) -0.0013(11) -0.0016(11)
C4 0.0228(15) 0.0115(12) 0.0141(13) -0.0019(11) -0.0023(11) -0.0006(10)
C5 0.0186(14) 0.0115(12) 0.0154(13) -0.0003(10) -0.0018(11) 0.0015(10)
C6 0.0217(15) 0.0176(14) 0.0161(14) 0.0025(11) -0.0008(11) -0.0013(11)
C7 0.0285(16) 0.0149(14) 0.0174(14) -0.0002(12) -0.0037(12) -0.0043(11)
C8 0.0258(16) 0.0184(15) 0.0223(15) -0.0047(12) -0.0095(12) 0.0026(12)
C9 0.0188(14) 0.0189(14) 0.0179(14) -0.0033(11) 0.0005(11) 0.0015(11)
C10 0.070(4) 0.0245(19) 0.054(3) -0.022(2) -0.026(3) 0.0154(19)
C11 0.044(3) 0.0263(19) 0.062(3) -0.0061(17) -0.000(2) 0.0153(19)
C12 0.072(3) 0.0242(18) 0.0256(18) -0.0044(18) -0.0040(19) 0.0088(15)
C13 0.035(3) 0.025(2) 0.118(5) -0.0083(17) -0.039(3) 0.037(3)
C14 0.119(5) 0.0120(17) 0.051(3) 0.017(3) 0.046(3) 0.0067(18)
C15 0.0293(19) 0.055(3) 0.0239(17) 0.0019(17) -0.0104(14) -0.0071(16)
C16 0.0260(16) 0.0191(14) 0.0174(14) -0.0019(12) -0.0048(12) -0.0008(11)
C17 0.0201(14) 0.0207(15) 0.0201(15) 0.0010(12) -0.0040(12) -0.0016(12)
C18 0.0231(15) 0.0173(14) 0.0172(14) 0.0005(12) -0.0008(11) -0.0001(11)

loop_
_atom_type_symbol
_atom_type_description
_atom_type_scat_dispersion_real
_atom_type_scat_dispersion_imag
_atom_type_scat_source
C C 0.0033 0.0016
;
International Tables for Crystallography
(1992, Vol. C, Tables 4.2.6.8 and 6.1.1.4)
;
H H 0.0000 0.0000
;
International Tables for Crystallography
(1992, Vol. C, Table 6.1.1.4)
;
O O 0.0106 0.0060
;
International Tables for Crystallography
(1992, Vol. C, Tables 4.2.6.8 and 6.1.1.4)
;
I I -0.4742 1.8119
;
International Tables for Crystallography
(1992, Vol. C, Tables 4.2.6.8 and 6.1.1.4)
;
Fe Fe 0.3463 0.8444
;
International Tables for Crystallography
(1992, Vol. C, Tables 4.2.6.8 and 6.1.1.4)
;

loop_
_geom_angle_atom_site_label_1
_geom_angle_atom_site_label_2
_geom_angle_atom_site_label_3
_geom_angle
_geom_angle_publ_flag
I1 I2 I3 178.876(10) yes
C5 Fe1 C6 39.46(11) yes
C5 Fe1 C7 66.96(12) yes
C5 Fe1 C8 66.51(13) yes
C5 Fe1 C9 39.04(12) yes
C5 Fe1 C10 117.34(17) yes
C5 Fe1 C11 132.38(17) yes
C5 Fe1 C12 163.45(15) yes
C5 Fe1 C13 156.78(17) yes
C5 Fe1 C14 124.93(17) yes
C6 Fe1 C7 40.53(14) yes
C6 Fe1 C8 67.58(13) yes
C6 Fe1 C9 66.64(12) yes
C6 Fe1 C10 121.38(18) yes
C6 Fe1 C11 109.14(15) yes
C6 Fe1 C12 124.65(15) yes
C6 Fe1 C13 160.6(2) yes
C6 Fe1 C14 154.3(3) yes
C7 Fe1 C8 40.49(13) yes
C7 Fe1 C9 67.40(12) yes
C7 Fe1 C10 148.67(16) yes
C7 Fe1 C11 115.56(15) yes
C7 Fe1 C12 103.48(15) yes
C7 Fe1 C13 122.8(2) yes
C7 Fe1 C14 165.1(3) yes
C8 Fe1 C9 39.99(13) yes
C8 Fe1 C10 170.31(17) yes
C8 Fe1 C11 147.83(17) yes
C8 Fe1 C12 115.71(17) yes
C8 Fe1 C13 106.18(17) yes
C8 Fe1 C14 131.7(3) yes
C9 Fe1 C10 137.21(17) yes
C9 Fe1 C11 170.39(18) yes
C9 Fe1 C12 151.69(18) yes
C9 Fe1 C13 121.24(16) yes
C9 Fe1 C14 115.11(18) yes
C10 Fe1 C11 36.64(19) yes
C10 Fe1 C12 63.44(19) yes
C10 Fe1 C13 66.6(2) yes
C10 Fe1 C14 38.6(3) yes
C11 Fe1 C12 37.9(2) yes
C11 Fe1 C13 65.69(18) yes
C11 Fe1 C14 64.6(2) yes
C12 Fe1 C13 39.8(2) yes
C12 Fe1 C14 67.08(19) yes
C13 Fe1 C14 42.6(3) yes
C1 O1 C2 117.1(3) yes
C15 O2 C16 117.3(3) yes
O1 C2 C3 124.9(3) yes
O1 C2 C16 114.9(3) yes
C3 C2 C16 120.2(3) yes
C2 C3 C4 119.9(3) yes
C3 C4 C5 119.4(3) yes
C3 C4 C18 119.7(3) yes
C5 C4 C18 120.8(3) yes
Fe1 C5 C4 129.3(2) yes
Fe1 C5 C6 66.90(16) yes
Fe1 C5 C9 68.28(17) yes
C4 C5 C6 125.8(3) yes
C4 C5 C9 127.4(3) yes
C6 C5 C9 106.8(3) yes
Fe1 C6 C5 73.64(17) yes
Fe1 C6 C7 68.34(17) yes
C5 C6 C7 108.5(3) yes
Fe1 C7 C6 71.13(18) yes
Fe1 C7 C8 70.48(18) yes
C6 C7 C8 107.9(3) yes
Fe1 C8 C7 69.03(18) yes
Fe1 C8 C9 71.86(19) yes
C7 C8 C9 108.1(3) yes
Fe1 C9 C5 72.69(17) yes
Fe1 C9 C8 68.15(17) yes
C5 C9 C8 108.6(3) yes
Fe1 C10 C11 71.8(3) yes
Fe1 C10 C14 68.9(3) yes
C11 C10 C14 111.0(5) yes
Fe1 C11 C10 71.6(3) yes
Fe1 C11 C12 68.6(3) yes
C10 C11 C12 109.5(5) yes
Fe1 C12 C11 73.5(3) yes
Fe1 C12 C13 69.8(3) yes
C11 C12 C13 110.4(5) yes
Fe1 C13 C12 70.5(3) yes
Fe1 C13 C14 69.5(3) yes
C12 C13 C14 104.0(5) yes
Fe1 C14 C10 72.4(3) yes
Fe1 C14 C13 67.9(3) yes
C10 C14 C13 105.0(5) yes
O2 C16 C2 115.5(3) yes
O2 C16 C17 124.7(3) yes
C2 C16 C17 119.9(3) yes
C16 C17 C18 119.4(3) yes
C4 C18 C17 120.9(3) yes
O1 C1 H1A 109.476 no
O1 C1 H1B 109.468 no
O1 C1 H1C 109.467 no
H1A C1 H1B 109.475 no
H1A C1 H1C 109.474 no
H1B C1 H1C 109.467 no
C2 C3 H3 120.075 no
C4 C3 H3 120.073 no
Fe1 C6 H6 123.869 no
C5 C6 H6 125.739 no
C7 C6 H6 125.729 no
Fe1 C7 H7 123.965 no
C6 C7 H7 126.050 no
C8 C7 H7 126.050 no
Fe1 C8 H8 124.736 no
C7 C8 H8 125.966 no
C9 C8 H8 125.965 no
Fe1 C9 H9 125.040 no
C5 C9 H9 125.678 no
C8 C9 H9 125.690 no
Fe1 C10 H10 126.405 no
C11 C10 H10 124.484 no
C14 C10 H10 124.480 no
Fe1 C11 H11 126.170 no
C10 C11 H11 125.264 no
C12 C11 H11 125.268 no
Fe1 C12 H12 123.445 no
C11 C12 H12 124.786 no
C13 C12 H12 124.785 no
Fe1 C13 H13 123.782 no
C12 C13 H13 127.981 no
C14 C13 H13 127.980 no
Fe1 C14 H14 123.862 no
C10 C14 H14 127.496 no
C13 C14 H14 127.485 no
O2 C15 H15A 109.476 no
O2 C15 H15B 109.474 no
O2 C15 H15C 109.467 no
H15A C15 H15B 109.473 no
H15A C15 H15C 109.471 no
H15B C15 H15C 109.465 no
C16 C17 H17 120.277 no
C18 C17 H17 120.275 no
C4 C18 H18 119.530 no
C17 C18 H18 119.522 no

loop_
_geom_bond_atom_site_label_1
_geom_bond_atom_site_label_2
_geom_bond_distance
_geom_bond_publ_flag
I1 I2 2.9085(4) yes
I2 I3 2.9421(3) yes
Fe1 C5 2.169(3) yes
Fe1 C6 2.079(3) yes
Fe1 C7 2.042(3) yes
Fe1 C8 2.061(4) yes
Fe1 C9 2.110(3) yes
Fe1 C10 2.115(5) yes
Fe1 C11 2.118(5) yes
Fe1 C12 2.056(4) yes
Fe1 C13 2.047(6) yes
Fe1 C14 2.070(5) yes
O1 C1 1.425(5) yes
O1 C2 1.364(4) yes
O2 C15 1.436(5) yes
O2 C16 1.359(5) yes
C2 C3 1.384(5) yes
C2 C16 1.410(5) yes
C3 C4 1.415(4) yes
C4 C5 1.472(5) yes
C4 C18 1.380(5) yes
C5 C6 1.437(4) yes
C5 C9 1.431(5) yes
C6 C7 1.428(5) yes
C7 C8 1.420(5) yes
C8 C9 1.427(5) yes
C10 C11 1.331(7) yes
C10 C14 1.385(9) yes
C11 C12 1.356(8) yes
C12 C13 1.395(7) yes
C13 C14 1.496(9) yes
C16 C17 1.396(4) yes
C17 C18 1.402(5) yes
C1 H1A 0.980 no
C1 H1B 0.980 no
C1 H1C 0.980 no
C3 H3 0.950 no
C6 H6 0.950 no
C7 H7 0.950 no
C8 H8 0.950 no
C9 H9 0.950 no
C10 H10 0.950 no
C11 H11 0.950 no
C12 H12 0.950 no
C13 H13 0.950 no
C14 H14 0.950 no
C15 H15A 0.980 no
C15 H15B 0.980 no
C15 H15C 0.980 no
C17 H17 0.950 no
C18 H18 0.950 no

loop_
_geom_contact_atom_site_label_1
_geom_contact_atom_site_label_2
_geom_contact_distance
_geom_contact_publ_flag
_geom_contact_site_symmetry_2
O1 O2 2.568(4) no .
C1 C3 2.810(5) no .
C2 C18 2.787(4) no .
C3 C9 3.042(5) no .
C3 C17 2.802(5) no .
C4 C16 2.798(5) no .
C6 C18 3.020(5) no .
C15 C17 2.815(6) no .
O1 C7 3.420(4) no 1_556
O1 C12 3.362(6) no 1_556
O2 C7 3.372(4) no 1_556
O2 C12 3.377(5) no 1_556
C2 C7 3.527(5) no 2_655
C2 C10 3.456(6) no 2_665
C3 C6 3.507(5) no 2_655
C3 C7 3.383(5) no 2_655
C3 C10 3.354(6) no 2_665
C4 C6 3.363(4) no 2_655
C4 C7 3.361(4) no 2_655
C4 C10 3.519(6) no 2_665
C5 C5 3.424(4) no 2_655
C5 C6 3.458(4) no 2_655
C6 C3 3.507(5) no 2_655
C6 C4 3.363(4) no 2_655
C6 C5 3.458(4) no 2_655
C7 O1 3.420(4) no 1_554
C7 O2 3.372(4) no 1_554
C7 C2 3.527(5) no 2_655
C7 C3 3.383(5) no 2_655
C7 C4 3.361(4) no 2_655
C7 C18 3.479(5) no 2_655
C8 C17 3.500(5) no 2_655
C8 C18 3.341(5) no 2_655
C10 C2 3.456(6) no 2_665
C10 C3 3.354(6) no 2_665
C10 C4 3.519(6) no 2_665
C12 O1 3.362(6) no 1_554
C12 O2 3.377(5) no 1_554
C12 C12 3.257(6) no 2_664
C14 C16 3.511(6) no 2_665
C14 C17 3.307(6) no 2_665
C14 C18 3.407(6) no 2_665
C16 C14 3.511(6) no 2_665
C17 C8 3.500(5) no 2_655
C17 C14 3.307(6) no 2_665
C18 C7 3.479(5) no 2_655
C18 C8 3.341(5) no 2_655
C18 C14 3.407(6) no 2_665
O1 H3 2.6580 no .
O2 H17 2.6645 no .
C1 H3 2.5146 no .
C2 H1A 2.6169 no .
C2 H1B 2.6124 no .
C2 H1C 3.1939 no .
C2 H17 3.2888 no .
C3 H1A 2.7650 no .
C3 H1B 2.7194 no .
C3 H18 3.2745 no .
C3 H9 2.8877 no .
C4 H17 3.2750 no .
C4 H6 2.8846 no .
C4 H9 2.9069 no .
C5 H3 2.6553 no .
C5 H18 2.6385 no .
C5 H7 3.2416 no .
C5 H8 3.2369 no .
C6 H18 2.6884 no .
C6 H8 3.2199 no .
C6 H9 3.2194 no .
C6 H11 3.5684 no .
C7 H9 3.2196 no .
C7 H12 3.2836 no .
C8 H6 3.2181 no .
C8 H13 3.3778 no .
C9 H3 2.7193 no .
C9 H6 3.2190 no .
C9 H7 3.2218 no .
C10 H12 3.1022 no .
C10 H13 3.2104 no .
C11 H6 3.5286 no .
C11 H13 3.1777 no .
C11 H14 3.1532 no .
C12 H7 3.2872 no .
C12 H10 3.1041 no .
C12 H14 3.2035 no .
C13 H8 3.3875 no .
C13 H10 3.2101 no .
C13 H11 3.1719 no .
C14 H11 3.1508 no .
C14 H12 3.2049 no .
C15 H17 2.5184 no .
C16 H3 3.2817 no .
C16 H15A 2.6466 no .
C16 H15B 2.6040 no .
C16 H15C 3.1991 no .
C16 H18 3.2716 no .
C17 H15A 2.7908 no .
C17 H15B 2.7043 no .
C18 H3 3.2727 no .
C18 H6 2.8585 no .
H1A H3 2.3503 no .
H1B H3 2.2518 no .
H1C H3 3.4847 no .
H3 H9 2.2940 no .
H15A H17 2.3606 no .
H15B H17 2.2495 no .
H15C H17 3.4882 no .
H17 H18 2.3491 no .
H18 H6 2.2532 no .
H6 H7 2.5418 no .
H6 H11 3.4243 no .
H7 H8 2.5370 no .
H7 H12 3.0796 no .
H8 H9 2.5395 no .
H8 H13 3.2144 no .
H10 H11 2.4171 no .
H10 H14 2.5017 no .
H11 H12 2.4467 no .
H12 H13 2.5223 no .
H13 H14 2.6588 no .
I1 H1B 3.1632 no .
I1 H3 3.4100 no .
I1 H15A 3.3167 no 1_455
I1 H17 3.5129 no 1_455
I1 H9 3.2614 no .
I1 H10 3.5958 no 2_665
I1 H13 3.4753 no 2_565
I1 H14 3.3728 no .
I2 H1C 3.5147 no 2_566
I2 H15C 3.3594 no 2_666
I2 H18 3.1512 no 2_665
I2 H6 3.3896 no 2_665
I2 H8 3.4506 no 2_565
I2 H11 3.4937 no 2_665
I2 H13 3.2583 no 2_565
I3 H1A 3.3380 no 1_565
I3 H1C 3.4471 no 2_566
I3 H3 3.5015 no 1_565
I3 H15B 3.3015 no 1_465
I3 H15C 3.4239 no 2_666
I3 H17 3.3358 no 1_465
I3 H18 3.5083 no 2_665
I3 H6 3.1258 no 2_665
I3 H8 3.1615 no 2_565
I3 H9 3.2852 no 1_565
O1 H7 2.7527 no 1_556
O1 H8 3.4733 no 1_556
O1 H12 2.5865 no 1_556
O2 H7 2.5950 no 1_556
O2 H11 3.4480 no 1_556
O2 H12 2.6865 no 1_556
C1 H15B 3.4963 no 2_656
C1 H8 3.3943 no 1_556
C1 H12 3.4906 no 1_556
C2 H7 3.5816 no 1_556
C2 H7 3.1158 no 2_655
C2 H10 3.5727 no 2_665
C2 H12 3.2451 no 1_556
C3 H6 3.5323 no 2_655
C3 H7 3.2877 no 2_655
C3 H10 3.1007 no 2_665
C4 H10 3.1856 no 2_665
C4 H14 3.5354 no 2_665
C8 H1C 3.3466 no 1_554
C8 H18 3.4929 no 2_655
C9 H18 3.5458 no 2_655
C10 H10 3.0342 no 2_665
C10 H14 3.4493 no 2_665
C11 H15C 3.5819 no 1_554
C11 H12 3.1451 no 2_664
C12 H12 2.7580 no 2_664
C13 H15A 3.3631 no 2_665
C13 H12 3.5518 no 2_664
C14 H10 3.0129 no 2_665
C15 H1A 3.3719 no 2_656
C15 H7 3.4361 no 1_556
C15 H11 3.4011 no 1_556
C16 H7 3.5054 no 1_556
C16 H7 3.3077 no 2_655
C16 H12 3.2944 no 1_556
C17 H8 3.3765 no 2_655
C17 H14 3.1741 no 2_665
C18 H8 3.5336 no 2_655
C18 H14 3.0629 no 2_665
H1A I3 3.3380 no 1_545
H1A C15 3.3719 no 2_656
H1A H15B 2.7980 no 2_656
H1A H15C 3.2938 no 2_656
H1B I1 3.1632 no .
H1B H11 3.3765 no 2_665
H1C I2 3.5147 no 2_566
H1C I3 3.4471 no 2_566
H1C C8 3.3466 no 1_556
H1C H15B 3.3979 no 2_656
H1C H7 3.5082 no 1_556
H1C H8 2.6169 no 1_556
H1C H12 3.4916 no 1_556
H1C H13 3.2387 no 1_556
H3 I1 3.4100 no .
H3 I3 3.5015 no 1_545
H3 H6 3.4173 no 2_655
H3 H10 3.2643 no 2_665
H15A I1 3.3167 no 1_655
H15A C13 3.3631 no 2_665
H15A H11 3.3703 no 1_556
H15A H13 3.0184 no 2_665
H15B I3 3.3015 no 1_645
H15B C1 3.4963 no 2_656
H15B H1A 2.7980 no 2_656
H15B H1C 3.3979 no 2_656
H15C I2 3.3594 no 2_666
H15C I3 3.4239 no 2_666
H15C C11 3.5819 no 1_556
H15C H1A 3.2938 no 2_656
H15C H6 3.0634 no 1_556
H15C H7 3.2308 no 1_556
H15C H11 2.9199 no 1_556
H17 I1 3.5129 no 1_655
H17 I3 3.3358 no 1_645
H17 H8 3.4122 no 2_655
H17 H14 3.3766 no 2_665
H18 I2 3.1512 no 2_665
H18 I3 3.5083 no 2_665
H18 C8 3.4929 no 2_655
H18 C9 3.5458 no 2_655
H18 H14 3.2109 no 2_665
H6 I2 3.3896 no 2_665
H6 I3 3.1258 no 2_665
H6 C3 3.5323 no 2_655
H6 H3 3.4173 no 2_655
H6 H15C 3.0634 no 1_554
H7 O1 2.7527 no 1_554
H7 O2 2.5950 no 1_554
H7 C2 3.5816 no 1_554
H7 C2 3.1158 no 2_655
H7 C3 3.2877 no 2_655
H7 C15 3.4361 no 1_554
H7 C16 3.5054 no 1_554
H7 C16 3.3077 no 2_655
H7 H1C 3.5082 no 1_554
H7 H15C 3.2308 no 1_554
H8 I2 3.4506 no 2_565
H8 I3 3.1615 no 2_565
H8 O1 3.4733 no 1_554
H8 C1 3.3943 no 1_554
H8 C17 3.3765 no 2_655
H8 C18 3.5336 no 2_655
H8 H1C 2.6169 no 1_554
H8 H17 3.4122 no 2_655
H9 I1 3.2614 no .
H9 I3 3.2852 no 1_545
H10 I1 3.5958 no 2_665
H10 C2 3.5727 no 2_665
H10 C3 3.1007 no 2_665
H10 C4 3.1856 no 2_665
H10 C10 3.0342 no 2_665
H10 C14 3.0129 no 2_665
H10 H3 3.2643 no 2_665
H10 H10 2.5887 no 2_665
H10 H14 2.5799 no 2_665
H11 I2 3.4937 no 2_665
H11 O2 3.4480 no 1_554
H11 C15 3.4011 no 1_554
H11 H1B 3.3765 no 2_665
H11 H15A 3.3703 no 1_554
H11 H15C 2.9199 no 1_554
H11 H12 3.2453 no 2_664
H12 O1 2.5865 no 1_554
H12 O2 2.6865 no 1_554
H12 C1 3.4906 no 1_554
H12 C2 3.2451 no 1_554
H12 C11 3.1451 no 2_664
H12 C12 2.7580 no 2_664
H12 C13 3.5518 no 2_664
H12 C16 3.2944 no 1_554
H12 H1C 3.4916 no 1_554
H12 H11 3.2453 no 2_664
H12 H12 2.5316 no 2_664
H13 I1 3.4753 no 2_565
H13 I2 3.2583 no 2_565
H13 H1C 3.2387 no 1_554
H13 H15A 3.0184 no 2_665
H14 I1 3.3728 no .
H14 C4 3.5354 no 2_665
H14 C10 3.4493 no 2_665
H14 C17 3.1741 no 2_665
H14 C18 3.0629 no 2_665
H14 H17 3.3766 no 2_665
H14 H18 3.2109 no 2_665
H14 H10 2.5799 no 2_665

loop_
_geom_torsion_atom_site_label_1
_geom_torsion_atom_site_label_2
_geom_torsion_atom_site_label_3
_geom_torsion_atom_site_label_4
_geom_torsion
_geom_torsion_publ_flag
C5 Fe1 C6 C5 -0.00(13) no
C5 Fe1 C6 C7 118.2(3) no
C6 Fe1 C5 C4 118.2(3) no
C6 Fe1 C5 C6 0.00(15) no
C6 Fe1 C5 C9 -120.5(3) no
C5 Fe1 C7 C6 -37.48(11) no
C5 Fe1 C7 C8 80.28(13) no
C7 Fe1 C5 C4 156.7(3) no
C7 Fe1 C5 C6 38.48(13) no
C7 Fe1 C5 C9 -82.03(14) no
C5 Fe1 C8 C7 -81.47(14) no
C5 Fe1 C8 C9 36.89(12) no
C8 Fe1 C5 C4 -159.0(3) no
C8 Fe1 C5 C6 82.73(14) no
C8 Fe1 C5 C9 -37.78(12) no
C5 Fe1 C9 C5 0.00(13) no
C5 Fe1 C9 C8 -119.1(3) no
C9 Fe1 C5 C4 -121.3(3) no
C9 Fe1 C5 C6 120.5(3) no
C9 Fe1 C5 C9 0.00(14) no
C5 Fe1 C10 C11 125.19(19) no
C5 Fe1 C10 C14 -112.68(19) no
C10 Fe1 C5 C4 11.1(3) no
C10 Fe1 C5 C6 -107.11(18) no
C10 Fe1 C5 C9 132.38(17) no
C5 Fe1 C11 C10 -79.3(3) no
C5 Fe1 C11 C12 160.13(13) no
C11 Fe1 C5 C4 52.4(3) no
C11 Fe1 C5 C6 -65.8(3) no
C11 Fe1 C5 C9 173.69(18) no
C5 Fe1 C13 C12 -178.8(3) no
C5 Fe1 C13 C14 67.1(5) no
C13 Fe1 C5 C4 -83.1(5) no
C13 Fe1 C5 C6 158.7(5) no
C13 Fe1 C5 C9 38.2(5) no
C5 Fe1 C14 C10 91.3(3) no
C5 Fe1 C14 C13 -153.70(13) no
C14 Fe1 C5 C4 -33.5(4) no
C14 Fe1 C5 C6 -151.8(3) no
C14 Fe1 C5 C9 87.7(3) no
C6 Fe1 C7 C6 0.00(12) no
C6 Fe1 C7 C8 117.8(2) no
C7 Fe1 C6 C5 -118.2(2) no
C7 Fe1 C6 C7 0.00(13) no
C6 Fe1 C8 C7 -38.47(12) no
C6 Fe1 C8 C9 79.90(15) no
C8 Fe1 C6 C5 -79.80(14) no
C8 Fe1 C6 C7 38.43(12) no
C6 Fe1 C9 C5 36.62(13) no
C6 Fe1 C9 C8 -82.43(15) no
C9 Fe1 C6 C5 -36.23(13) no
C9 Fe1 C6 C7 82.00(14) no
C6 Fe1 C10 C11 79.8(3) no
C6 Fe1 C10 C14 -158.04(15) no
C10 Fe1 C6 C5 96.1(2) no
C10 Fe1 C6 C7 -145.71(17) no
C6 Fe1 C11 C10 -117.19(19) no
C6 Fe1 C11 C12 122.27(17) no
C11 Fe1 C6 C5 134.50(18) no
C11 Fe1 C6 C7 -107.27(18) no
C6 Fe1 C12 C11 -76.2(3) no
C6 Fe1 C12 C13 164.06(14) no
C12 Fe1 C6 C5 173.63(18) no
C12 Fe1 C6 C7 -68.1(3) no
C6 Fe1 C14 C10 47.4(5) no
C6 Fe1 C14 C13 162.4(3) no
C14 Fe1 C6 C5 63.5(5) no
C14 Fe1 C6 C7 -178.3(4) no
C7 Fe1 C8 C7 0.00(14) no
C7 Fe1 C8 C9 118.4(3) no
C8 Fe1 C7 C6 -117.8(3) no
C8 Fe1 C7 C8 0.00(15) no
C7 Fe1 C9 C5 80.81(15) no
C7 Fe1 C9 C8 -38.24(13) no
C9 Fe1 C7 C6 -79.99(14) no
C9 Fe1 C7 C8 37.78(13) no
C7 Fe1 C10 C11 35.1(5) no
C7 Fe1 C10 C14 157.2(2) no
C10 Fe1 C7 C6 67.7(4) no
C10 Fe1 C7 C8 -174.6(3) no
C7 Fe1 C11 C10 -160.65(16) no
C7 Fe1 C11 C12 78.8(2) no
C11 Fe1 C7 C6 90.00(19) no
C11 Fe1 C7 C8 -152.24(18) no
C7 Fe1 C12 C11 -114.49(17) no
C7 Fe1 C12 C13 125.73(17) no
C12 Fe1 C7 C6 128.27(17) no
C12 Fe1 C7 C8 -113.97(18) no
C7 Fe1 C13 C12 -70.0(3) no
C7 Fe1 C13 C14 175.97(12) no
C13 Fe1 C7 C6 166.44(17) no
C13 Fe1 C7 C8 -75.8(2) no
C8 Fe1 C9 C5 119.1(3) no
C8 Fe1 C9 C8 -0.00(15) no
C9 Fe1 C8 C7 -118.4(3) no
C9 Fe1 C8 C9 -0.00(14) no
C8 Fe1 C11 C10 164.73(19) no
C8 Fe1 C11 C12 44.2(4) no
C11 Fe1 C8 C7 52.1(4) no
C11 Fe1 C8 C9 170.5(3) no
C8 Fe1 C12 C11 -155.68(14) no
C8 Fe1 C12 C13 84.54(19) no
C12 Fe1 C8 C7 80.48(19) no
C12 Fe1 C8 C9 -161.16(16) no
C8 Fe1 C13 C12 -110.94(19) no
C8 Fe1 C13 C14 135.02(15) no
C13 Fe1 C8 C7 122.0(2) no
C13 Fe1 C8 C9 -119.6(2) no
C8 Fe1 C14 C10 179.68(14) no
C8 Fe1 C14 C13 -65.4(3) no
C14 Fe1 C8 C7 161.8(2) no
C14 Fe1 C8 C9 -79.8(3) no
C9 Fe1 C10 C11 168.42(15) no
C9 Fe1 C10 C14 -69.5(4) no
C10 Fe1 C9 C5 -75.0(3) no
C10 Fe1 C9 C8 166.0(3) no
C9 Fe1 C12 C11 178.4(2) no
C9 Fe1 C12 C13 58.6(4) no
C12 Fe1 C9 C5 156.9(3) no
C12 Fe1 C9 C8 37.8(4) no
C9 Fe1 C13 C12 -151.74(15) no
C9 Fe1 C13 C14 94.22(19) no
C13 Fe1 C9 C5 -163.4(3) no
C13 Fe1 C9 C8 77.5(3) no
C9 Fe1 C14 C10 135.37(18) no
C9 Fe1 C14 C13 -109.67(19) no
C14 Fe1 C9 C5 -115.2(3) no
C14 Fe1 C9 C8 125.7(3) no
C10 Fe1 C11 C10 -0.0(3) no
C10 Fe1 C11 C12 -120.5(4) no
C11 Fe1 C10 C11 -0.0(3) no
C11 Fe1 C10 C14 122.1(4) no
C10 Fe1 C12 C11 35.07(19) no
C10 Fe1 C12 C13 -84.7(3) no
C12 Fe1 C10 C11 -36.2(2) no
C12 Fe1 C10 C14 85.9(3) no
C10 Fe1 C13 C12 76.0(3) no
C10 Fe1 C13 C14 -38.07(18) no
C13 Fe1 C10 C11 -80.2(3) no
C13 Fe1 C10 C14 42.0(3) no
C10 Fe1 C14 C10 -0.0(3) no
C10 Fe1 C14 C13 115.0(4) no
C14 Fe1 C10 C11 -122.1(5) no
C14 Fe1 C10 C14 0.0(3) no
C11 Fe1 C12 C11 -0.0(2) no
C11 Fe1 C12 C13 -119.8(4) no
C12 Fe1 C11 C10 120.5(4) no
C12 Fe1 C11 C12 -0.00(19) no
C11 Fe1 C13 C12 35.8(2) no
C11 Fe1 C13 C14 -78.3(2) no
C13 Fe1 C11 C10 83.0(3) no
C13 Fe1 C11 C12 -37.5(3) no
C11 Fe1 C14 C10 -34.0(2) no
C11 Fe1 C14 C13 80.9(3) no
C14 Fe1 C11 C10 35.8(3) no
C14 Fe1 C11 C12 -84.7(3) no
C12 Fe1 C13 C12 0.0(2) no
C12 Fe1 C13 C14 -114.0(4) no
C13 Fe1 C12 C11 119.8(4) no
C13 Fe1 C12 C13 -0.0(3) no
C12 Fe1 C14 C10 -75.6(3) no
C12 Fe1 C14 C13 39.4(2) no
C14 Fe1 C12 C11 77.6(3) no
C14 Fe1 C12 C13 -42.2(3) no
C13 Fe1 C14 C10 -115.0(4) no
C13 Fe1 C14 C13 0.00(19) no
C14 Fe1 C13 C12 114.0(4) no
C14 Fe1 C13 C14 0.0(3) no
C1 O1 C2 C3 3.2(5) no
C1 O1 C2 C16 -176.3(4) no
C15 O2 C16 C2 -179.1(3) no
C15 O2 C16 C17 0.4(5) no
O1 C2 C3 C4 -178.9(3) no
O1 C2 C16 O2 -1.4(4) no
O1 C2 C16 C17 179.0(3) no
C3 C2 C16 O2 179.0(3) no
C3 C2 C16 C17 -0.5(5) no
C16 C2 C3 C4 0.5(5) no
C2 C3 C4 C5 176.1(3) no
C2 C3 C4 C18 0.2(5) no
C3 C4 C5 Fe1 99.0(3) no
C3 C4 C5 C6 -172.9(3) no
C3 C4 C5 C9 7.7(5) no
C3 C4 C18 C17 -1.0(5) no
C5 C4 C18 C17 -176.9(3) no
C18 C4 C5 Fe1 -85.1(4) no
C18 C4 C5 C6 3.0(5) no
C18 C4 C5 C9 -176.5(3) no
Fe1 C5 C6 Fe1 0.000(13) no
Fe1 C5 C6 C7 -59.72(16) no
Fe1 C5 C9 Fe1 0.000(12) no
Fe1 C5 C9 C8 58.90(16) no
C4 C5 C6 Fe1 -122.8(3) no
C4 C5 C6 C7 177.5(3) no
C4 C5 C9 Fe1 123.7(3) no
C4 C5 C9 C8 -177.4(3) no
C6 C5 C9 Fe1 -55.9(2) no
C6 C5 C9 C8 3.0(3) no
C9 C5 C6 Fe1 56.7(2) no
C9 C5 C6 C7 -3.0(3) no
Fe1 C6 C7 Fe1 0.000(11) no
Fe1 C6 C7 C8 -61.21(16) no
C5 C6 C7 Fe1 63.1(2) no
C5 C6 C7 C8 1.9(3) no
Fe1 C7 C8 Fe1 0.000(13) no
Fe1 C7 C8 C9 -61.59(18) no
C6 C7 C8 Fe1 61.6(2) no
C6 C7 C8 C9 0.0(4) no
Fe1 C8 C9 Fe1 -0.000(12) no
Fe1 C8 C9 C5 -61.73(18) no
C7 C8 C9 Fe1 59.8(2) no
C7 C8 C9 C5 -1.9(4) no
Fe1 C10 C11 Fe1 -0.000(12) no
Fe1 C10 C11 C12 58.3(3) no
Fe1 C10 C14 Fe1 0.000(12) no
Fe1 C10 C14 C13 -60.4(2) no
C11 C10 C14 Fe1 59.5(4) no
C11 C10 C14 C13 -0.9(5) no
C14 C10 C11 Fe1 -57.9(4) no
C14 C10 C11 C12 0.4(5) no
Fe1 C11 C12 Fe1 0.000(12) no
Fe1 C11 C12 C13 60.4(3) no
C10 C11 C12 Fe1 -60.1(4) no
C10 C11 C12 C13 0.3(5) no
Fe1 C12 C13 Fe1 -0.000(14) no
Fe1 C12 C13 C14 61.9(3) no
C11 C12 C13 Fe1 -62.7(3) no
C11 C12 C13 C14 -0.8(5) no
Fe1 C13 C14 Fe1 0.000(11) no
Fe1 C13 C14 C10 63.5(3) no
C12 C13 C14 Fe1 -62.5(3) no
C12 C13 C14 C10 1.0(5) no
O2 C16 C17 C18 -179.8(3) no
C2 C16 C17 C18 -0.3(5) no
C16 C17 C18 C4 1.0(5) no
